data_2224585
loop_
_publ_author_name
'Wang, Guo-Xi'

_publ_section_title
;
 1-Benzyloxy-4-chlorobenzene
;
_journal_coeditor_code CI2976
_journal_issue 1
_journal_name_full 'Acta Crystallographica Section E'
_journal_page_first o50
_journal_paper_doi 10.1107/S160053680905096X
_journal_volume 66
_journal_year 2010
_chemical_formula_iupac 'C13 H11 Cl O'
_chemical_formula_moiety 'C13 H11 Cl O'
_chemical_formula_sum 'C13 H11 Cl O'
_chemical_formula_weight 218.67
_chemical_name_systematic
;
1-Benzyloxy-4-chlorobenzene
;
_space_group_IT_number 33
_symmetry_cell_setting orthorhombic
_symmetry_space_group_name_Hall 'P 2c -2n'
_symmetry_space_group_name_H-M 'P n a 21'
_atom_sites_solution_hydrogens geom
_atom_sites_solution_primary direct
_atom_sites_solution_secondary difmap
_audit_creation_method SHELXL-97
_cell_angle_alpha 90.00
_cell_angle_beta 90.00
_cell_angle_gamma 90.00
_cell_formula_units_Z 4
_cell_length_a 11.485(2)
_cell_length_b 13.033(3)
_cell_length_c 7.3333(15)
_cell_measurement_reflns_used 2189
_cell_measurement_temperature 298(2)
_cell_measurement_theta_max 27.47
_cell_measurement_theta_min 3.13
_cell_volume 1097.7(4)
_computing_cell_refinement 'CrystalClear (Rigaku, 2005)'
_computing_data_collection 'CrystalClear (Rigaku, 2005)'
_computing_data_reduction 'CrystalClear (Rigaku, 2005)'
_computing_molecular_graphics 'SHELXTL (Sheldrick, 2008)'
_computing_publication_material 'SHELXTL (Sheldrick, 2008)'
_computing_structure_refinement 'SHELXL97 (Sheldrick, 2008)'
_computing_structure_solution 'SHELXS97 (Sheldrick, 2008)'
_diffrn_ambient_temperature 298(2)
_diffrn_detector_area_resol_mean 13.6612
_diffrn_measured_fraction_theta_full 0.999
_diffrn_measured_fraction_theta_max 0.999
_diffrn_measurement_device_type 'Rigaku Mercury2'
_diffrn_measurement_method \w
_diffrn_radiation_monochromator graphite
_diffrn_radiation_source 'fine-focus sealed tube'
_diffrn_radiation_type MoK\a
_diffrn_radiation_wavelength 0.71073
_diffrn_reflns_av_R_equivalents 0.0386
_diffrn_reflns_av_sigmaI/netI 0.0324
_diffrn_reflns_limit_h_max 14
_diffrn_reflns_limit_h_min -14
_diffrn_reflns_limit_k_max 16
_diffrn_reflns_limit_k_min -16
_diffrn_reflns_limit_l_max 9
_diffrn_reflns_limit_l_min -9
_diffrn_reflns_number 10943
_diffrn_reflns_theta_full 27.47
_diffrn_reflns_theta_max 27.47
_diffrn_reflns_theta_min 3.13
_exptl_absorpt_coefficient_mu 0.316
_exptl_absorpt_correction_T_max 0.940
_exptl_absorpt_correction_T_min 0.881
_exptl_absorpt_correction_type multi-scan
_exptl_absorpt_process_details '(CrystalClear; Rigaku, 2005)'
_exptl_crystal_colour Colourless
_exptl_crystal_density_diffrn 1.323
_exptl_crystal_density_method 'not measured'
_exptl_crystal_description Bock
_exptl_crystal_F_000 456
_exptl_crystal_size_max 0.4
_exptl_crystal_size_mid 0.35
_exptl_crystal_size_min 0.2
_refine_diff_density_max 0.313
_refine_diff_density_min -0.484
_refine_ls_abs_structure_details 'Flack (1983), 1161 Friedel pairs'
_refine_ls_abs_structure_Flack -0.08(9)
_refine_ls_extinction_coef 0.073(6)
_refine_ls_extinction_expression Fc^*^=kFc[1+0.001xFc^2^\l^3^/sin(2\q)]^-1/4^
_refine_ls_extinction_method 'SHELXL97 (Sheldrick, 2008)'
_refine_ls_goodness_of_fit_ref 1.158
_refine_ls_hydrogen_treatment constr
_refine_ls_matrix_type full
_refine_ls_number_parameters 137
_refine_ls_number_reflns 2523
_refine_ls_number_restraints 1
_refine_ls_restrained_S_all 1.158
_refine_ls_R_factor_all 0.0582
_refine_ls_R_factor_gt 0.0507
_refine_ls_shift/su_max 0.001
_refine_ls_shift/su_mean 0.000
_refine_ls_structure_factor_coef Fsqd
_refine_ls_weighting_details 'calc w=1/[\s^2^(Fo^2^)+(0.0637P)^2^+0.0118P] where P=(Fo^2^+2Fc^2^)/3'
_refine_ls_weighting_scheme calc
_refine_ls_wR_factor_gt 0.1110
_refine_ls_wR_factor_ref 0.1149
_reflns_number_gt 2189
_reflns_number_total 2523
_reflns_threshold_expression I>2\s(I)
_cod_data_source_file ci2976.cif
_cod_data_source_block I
_cod_depositor_comments
;
The following automatic conversions were performed:
'_symmetry_cell_setting' value 'Orthorhombic' changed to 'orthorhombic'
according to '/home/saulius/struct/CIF-dictionaries/cif_core.dic'
dictionary named 'cif_core.dic' version 2.4.1 from 2010-06-29.

Automatic conversion script
Id: cif_fix_enum 1527 2010-12-29 10:47:43Z saulius 

The following automatic conversions were performed:

'_symmetry_cell_setting' value 'Orthorhombic' changed to
'orthorhombic' according to
/home/saulius/struct/CIF-dictionaries/cif_core.dic dictionary named
'cif_core.dic' version 2.4.1 from 2010-06-29.

Automatic conversion script
Id: cif_fix_values 1715 2011-07-08 13:25:40Z adriana 
;
_cod_database_code 2224585
_cod_database_fobs_code 2224585

loop_
_symmetry_equiv_pos_as_xyz
'x, y, z'
'-x, -y, z+1/2'
'x+1/2, -y+1/2, z'
'-x+1/2, y+1/2, z+1/2'

loop_
_atom_site_type_symbol
_atom_site_label
_atom_site_fract_x
_atom_site_fract_y
_atom_site_fract_z
_atom_site_U_iso_or_equiv
_atom_site_adp_type
_atom_site_calc_flag
_atom_site_refinement_flags
_atom_site_occupancy
_atom_site_disorder_assembly
_atom_site_disorder_group
Cl Cl1 0.76032(5) 0.10633(4) 0.35041(15) 0.0662(2) Uani d . 1 . .
C C11 0.72273(17) 0.23611(14) 0.3557(3) 0.0450(4) Uani d . 1 . .
C C6 0.53613(16) 0.69777(14) 0.3347(3) 0.0400(4) Uani d . 1 . .
C C5 0.62546(18) 0.74952(15) 0.4233(3) 0.0472(5) Uani d . 1 . .
H H5 0.6896 0.7134 0.4663 0.057 Uiso calc R 1 . .
C C12 0.79431(18) 0.30526(17) 0.4443(3) 0.0477(5) Uani d . 1 . .
H H12 0.8636 0.2833 0.4969 0.057 Uiso calc R 1 . .
O O1 0.63588(13) 0.54166(11) 0.3941(3) 0.0610(5) Uani d . 1 . .
C C8 0.65937(17) 0.43950(15) 0.3727(3) 0.0443(4) Uani d . 1 . .
C C4 0.6193(2) 0.85449(18) 0.4478(4) 0.0555(6) Uani d . 1 . .
H H4 0.6791 0.8885 0.5085 0.067 Uiso calc R 1 . .
C C10 0.62149(18) 0.26770(16) 0.2733(3) 0.0483(5) Uani d . 1 . .
H H10 0.5747 0.2206 0.2125 0.058 Uiso calc R 1 . .
C C13 0.76238(17) 0.40660(17) 0.4542(3) 0.0468(5) Uani d . 1 . .
H H13 0.8096 0.4533 0.5153 0.056 Uiso calc R 1 . .
C C9 0.58956(18) 0.37006(16) 0.2814(3) 0.0471(5) Uani d . 1 . .
H H9 0.5213 0.3920 0.2254 0.056 Uiso calc R 1 . .
C C7 0.53952(18) 0.58411(16) 0.3009(3) 0.0480(5) Uani d . 1 . .
H H7A 0.4681 0.5527 0.3441 0.058 Uiso calc R 1 . .
H H7B 0.5464 0.5708 0.1712 0.058 Uiso calc R 1 . .
C C2 0.4370(2) 0.85864(19) 0.2956(4) 0.0603(6) Uani d . 1 . .
H H2 0.3736 0.8953 0.2514 0.072 Uiso calc R 1 . .
C C1 0.44145(19) 0.75356(17) 0.2727(3) 0.0502(5) Uani d . 1 . .
H H1 0.3803 0.7199 0.2151 0.060 Uiso calc R 1 . .
C C3 0.5254(2) 0.90919(16) 0.3831(4) 0.0587(6) Uani d . 1 . .
H H3 0.5221 0.9799 0.3987 0.070 Uiso calc R 1 . .

loop_
_atom_site_aniso_label
_atom_site_aniso_U_11
_atom_site_aniso_U_22
_atom_site_aniso_U_33
_atom_site_aniso_U_12
_atom_site_aniso_U_13
_atom_site_aniso_U_23
Cl1 0.0683(4) 0.0468(3) 0.0835(4) 0.0071(2) 0.0070(4) -0.0037(4)
C11 0.0476(10) 0.0429(9) 0.0443(10) 0.0007(8) 0.0080(10) -0.0011(12)
C6 0.0392(9) 0.0465(10) 0.0344(9) -0.0003(7) 0.0012(8) 0.0031(8)
C5 0.0399(10) 0.0505(12) 0.0514(13) -0.0016(8) -0.0072(8) 0.0054(10)
C12 0.0396(10) 0.0555(13) 0.0479(11) 0.0008(9) -0.0008(10) 0.0078(10)
O1 0.0647(9) 0.0431(7) 0.0752(11) 0.0053(6) -0.0318(8) -0.0081(8)
C8 0.0474(10) 0.0428(9) 0.0426(10) -0.0012(8) -0.0041(9) -0.0006(10)
C4 0.0502(12) 0.0533(12) 0.0631(14) -0.0104(10) -0.0051(11) -0.0005(11)
C10 0.0460(11) 0.0518(11) 0.0471(10) -0.0068(9) -0.0001(10) -0.0095(10)
C13 0.0452(11) 0.0484(12) 0.0469(12) -0.0071(8) -0.0093(10) 0.0001(9)
C9 0.0399(10) 0.0547(11) 0.0466(11) 0.0026(8) -0.0082(9) -0.0061(10)
C7 0.0440(10) 0.0511(11) 0.0488(13) -0.0004(8) -0.0100(9) -0.0008(9)
C2 0.0518(12) 0.0606(13) 0.0686(16) 0.0148(11) -0.0061(11) 0.0069(12)
C1 0.0395(10) 0.0578(13) 0.0535(11) 0.0006(8) -0.0077(10) -0.0018(10)
C3 0.0615(14) 0.0442(10) 0.0705(17) 0.0003(9) 0.0027(13) 0.0021(12)

loop_
_atom_type_symbol
_atom_type_description
_atom_type_scat_dispersion_real
_atom_type_scat_dispersion_imag
_atom_type_scat_source
C C 0.0033 0.0016 'International Tables Vol C Tables 4.2.6.8 and 6.1.1.4'
H H 0.0000 0.0000 'International Tables Vol C Tables 4.2.6.8 and 6.1.1.4'
O O 0.0106 0.0060 'International Tables Vol C Tables 4.2.6.8 and 6.1.1.4'
Cl Cl 0.1484 0.1585 'International Tables Vol C Tables 4.2.6.8 and 6.1.1.4'

loop_
_geom_angle_atom_site_label_1
_geom_angle_atom_site_label_2
_geom_angle_atom_site_label_3
_geom_angle_site_symmetry_1
_geom_angle_site_symmetry_3
_geom_angle
_geom_angle_publ_flag
C10 C11 C12 . . 120.99(19) ?
C10 C11 Cl1 . . 119.34(16) ?
C12 C11 Cl1 . . 119.67(17) ?
C1 C6 C5 . . 118.59(18) ?
C1 C6 C7 . . 118.95(17) ?
C5 C6 C7 . . 122.45(17) ?
C4 C5 C6 . . 120.25(19) ?
C4 C5 H5 . . 119.9 ?
C6 C5 H5 . . 119.9 ?
C13 C12 C11 . . 119.55(19) ?
C13 C12 H12 . . 120.2 ?
C11 C12 H12 . . 120.2 ?
C8 O1 C7 . . 118.71(15) ?
O1 C8 C9 . . 125.35(17) ?
O1 C8 C13 . . 114.72(17) ?
C9 C8 C13 . . 119.93(19) ?
C3 C4 C5 . . 120.5(2) ?
C3 C4 H4 . . 119.7 ?
C5 C4 H4 . . 119.7 ?
C11 C10 C9 . . 119.62(19) ?
C11 C10 H10 . . 120.2 ?
C9 C10 H10 . . 120.2 ?
C12 C13 C8 . . 120.0(2) ?
C12 C13 H13 . . 120.0 ?
C8 C13 H13 . . 120.0 ?
C8 C9 C10 . . 119.85(19) ?
C8 C9 H9 . . 120.1 ?
C10 C9 H9 . . 120.1 ?
O1 C7 C6 . . 109.07(15) ?
O1 C7 H7A . . 109.9 ?
C6 C7 H7A . . 109.9 ?
O1 C7 H7B . . 109.9 ?
C6 C7 H7B . . 109.9 ?
H7A C7 H7B . . 108.3 ?
C3 C2 C1 . . 120.4(2) ?
C3 C2 H2 . . 119.8 ?
C1 C2 H2 . . 119.8 ?
C2 C1 C6 . . 120.7(2) ?
C2 C1 H1 . . 119.7 ?
C6 C1 H1 . . 119.7 ?
C2 C3 C4 . . 119.5(2) ?
C2 C3 H3 . . 120.2 ?
C4 C3 H3 . . 120.2 ?

loop_
_geom_bond_atom_site_label_1
_geom_bond_atom_site_label_2
_geom_bond_site_symmetry_2
_geom_bond_distance
_geom_bond_publ_flag
Cl1 C11 . 1.7460(19) ?
C11 C10 . 1.374(3) ?
C11 C12 . 1.382(3) ?
C6 C1 . 1.385(3) ?
C6 C5 . 1.389(3) ?
C6 C7 . 1.502(3) ?
C5 C4 . 1.382(3) ?
C5 H5 . 0.93 ?
C12 C13 . 1.373(3) ?
C12 H12 . 0.93 ?
O1 C8 . 1.367(2) ?
O1 C7 . 1.413(2) ?
C8 C9 . 1.382(3) ?
C8 C13 . 1.393(3) ?
C4 C3 . 1.377(3) ?
C4 H4 . 0.93 ?
C10 C9 . 1.385(3) ?
C10 H10 . 0.93 ?
C13 H13 . 0.93 ?
C9 H9 . 0.93 ?
C7 H7A . 0.97 ?
C7 H7B . 0.97 ?
C2 C3 . 1.370(3) ?
C2 C1 . 1.381(3) ?
C2 H2 . 0.93 ?
C1 H1 . 0.93 ?
C3 H3 . 0.93 ?

loop_
_geom_hbond_atom_site_label_D
_geom_hbond_atom_site_label_H
_geom_hbond_atom_site_label_A
_geom_hbond_site_symmetry_A
_geom_hbond_distance_DH
_geom_hbond_distance_HA
_geom_hbond_distance_DA
_geom_hbond_angle_DHA
C1 H1 Cg2 2_664 0.93 2.81 3.570(3) 140
C10 H10 Cg1 2_664 0.93 2.88 3.624(3) 138

loop_
_geom_torsion_atom_site_label_1
_geom_torsion_atom_site_label_2
_geom_torsion_atom_site_label_3
_geom_torsion_atom_site_label_4
_geom_torsion_site_symmetry_1
_geom_torsion_site_symmetry_2
_geom_torsion_site_symmetry_3
_geom_torsion_site_symmetry_4
_geom_torsion
_geom_torsion_publ_flag
C1 C6 C5 C4 . . . . -0.2(3) ?
C7 C6 C5 C4 . . . . 178.7(2) ?
C10 C11 C12 C13 . . . . 1.6(3) ?
Cl1 C11 C12 C13 . . . . -177.57(17) ?
C7 O1 C8 C9 . . . . -7.0(3) ?
C7 O1 C8 C13 . . . . 173.7(2) ?
C6 C5 C4 C3 . . . . -0.7(4) ?
C12 C11 C10 C9 . . . . -1.0(3) ?
Cl1 C11 C10 C9 . . . . 178.22(17) ?
C11 C12 C13 C8 . . . . -1.0(3) ?
O1 C8 C13 C12 . . . . 179.0(2) ?
C9 C8 C13 C12 . . . . -0.3(3) ?
O1 C8 C9 C10 . . . . -178.3(2) ?
C13 C8 C9 C10 . . . . 0.9(3) ?
C11 C10 C9 C8 . . . . -0.3(3) ?
C8 O1 C7 C6 . . . . -176.12(18) ?
C1 C6 C7 O1 . . . . -173.0(2) ?
C5 C6 C7 O1 . . . . 8.0(3) ?
C3 C2 C1 C6 . . . . -1.2(4) ?
C5 C6 C1 C2 . . . . 1.2(3) ?
C7 C6 C1 C2 . . . . -177.8(2) ?
C1 C2 C3 C4 . . . . 0.2(4) ?
C5 C4 C3 C2 . . . . 0.7(4) ?

loop_
_cod_related_entry_id
_cod_related_entry_database
_cod_related_entry_code
1 ChemSpider 122653
